data_2205212
loop_
_publ_author_name
'Huo, Li-Hua'
'Cheng, Xiao Li'
'Zhao, Hui'
'Ng, Seik Weng'

_publ_section_title
<i>catena</i>-Poly[[diaqua[3-(2-pyridyl)-1<i>H</i>-pyrazole-\k<i>N</i>^2^]cadmium(II)]-\m-squarato-\k^2^<i>O</i>:<i>O</i>']
_journal_issue 3
_journal_name_full 'Acta Crystallographica Section E'
_journal_page_first m460
_journal_page_last m462
_journal_paper_doi 10.1107/S1600536805003041
_journal_volume 61
_journal_year 2005
_chemical_formula_iupac '[Cd (C4 O4) (C8 H7 N3) (H2 O)2]'
_chemical_formula_moiety 'C12 H11 Cd N3 O6'
_chemical_formula_sum 'C12 H11 Cd N3 O6'
_chemical_formula_weight 405.64
_chemical_name_systematic
;
catena-Poly[[diaqua[3-(2-pyridyl)-1H-pyrazole-\kN^2^]cadmium(II)]-
\m-squarato-\k^2^O:O']
;
_space_group_IT_number 2
_symmetry_cell_setting triclinic
_symmetry_space_group_name_Hall '-P 1'
_symmetry_space_group_name_H-M 'P -1'
_atom_sites_solution_hydrogens geom
_atom_sites_solution_primary direct
_atom_sites_solution_secondary difmap
_audit_creation_method SHELXL-97
_cell_angle_alpha 104.87(3)
_cell_angle_beta 97.27(3)
_cell_angle_gamma 93.29(3)
_cell_formula_units_Z 2
_cell_length_a 6.0660(10)
_cell_length_b 8.643(2)
_cell_length_c 13.272(3)
_cell_measurement_reflns_used 6304
_cell_measurement_temperature 295(2)
_cell_measurement_theta_max 27.5
_cell_measurement_theta_min 3.2
_cell_volume 664.2(3)
_computing_cell_refinement RAPID-AUTO
_computing_data_collection 'RAPID-AUTO (Rigaku, 1998)'
_computing_data_reduction 'CrystalStructure (Rigaku/MSC, 2002)'
_computing_molecular_graphics 'ORTEPII (Johnson, 1976)'
_computing_publication_material SHELXL97
_computing_structure_refinement 'SHELXL97 (Sheldrick, 1997)'
_computing_structure_solution 'SHELXS97 (Sheldrick, 1997)'
_diffrn_ambient_temperature 295(2)
_diffrn_measured_fraction_theta_full 0.97
_diffrn_measured_fraction_theta_max 0.97
_diffrn_measurement_device_type 'Rigaki R-AXIS RAPID IP'
_diffrn_measurement_method \w
_diffrn_radiation_monochromator graphite
_diffrn_radiation_source 'fine-focus sealed tube'
_diffrn_radiation_type MoK\a
_diffrn_radiation_wavelength 0.71073
_diffrn_reflns_av_R_equivalents 0.013
_diffrn_reflns_av_sigmaI/netI 0.016
_diffrn_reflns_limit_h_max 6
_diffrn_reflns_limit_h_min -7
_diffrn_reflns_limit_k_max 11
_diffrn_reflns_limit_k_min -11
_diffrn_reflns_limit_l_max 17
_diffrn_reflns_limit_l_min -17
_diffrn_reflns_number 6388
_diffrn_reflns_theta_full 27.5
_diffrn_reflns_theta_max 27.5
_diffrn_reflns_theta_min 3.2
_diffrn_standards_decay_% 0
_diffrn_standards_interval_count 0
_diffrn_standards_interval_time 0
_diffrn_standards_number 0
_exptl_absorpt_coefficient_mu 1.680
_exptl_absorpt_correction_T_max 0.737
_exptl_absorpt_correction_T_min 0.504
_exptl_absorpt_correction_type multi-scan
_exptl_absorpt_process_details '(ABSCOR; Higashi, 1995)'
_exptl_crystal_colour Yellow
_exptl_crystal_density_diffrn 2.028
_exptl_crystal_density_method 'not measured'
_exptl_crystal_description Prism
_exptl_crystal_F_000 400
_exptl_crystal_size_max 0.38
_exptl_crystal_size_mid 0.25
_exptl_crystal_size_min 0.18
_refine_diff_density_max 0.45
_refine_diff_density_min -0.41
_refine_ls_extinction_method none
_refine_ls_goodness_of_fit_ref 1.34
_refine_ls_hydrogen_treatment constr
_refine_ls_matrix_type full
_refine_ls_number_parameters 212
_refine_ls_number_reflns 2938
_refine_ls_number_restraints 0
_refine_ls_restrained_S_all 1.34
_refine_ls_R_factor_all 0.024
_refine_ls_R_factor_gt 0.022
_refine_ls_shift/su_max 0.001
_refine_ls_shift/su_mean 0.000
_refine_ls_structure_factor_coef Fsqd
_refine_ls_weighting_details 'calc w = 1/[\s^2^(Fo^2^)+(0.0287P)^2^+0.7719P] where P = (Fo^2^+2Fc^2^)/3'
_refine_ls_weighting_scheme calc
_refine_ls_wR_factor_gt 0.072
_refine_ls_wR_factor_ref 0.073
_reflns_number_gt 2774
_reflns_number_total 2938
_reflns_threshold_expression I>2\s(I)
_cod_data_source_file bt6598.cif
_cod_data_source_block I
_cod_depositor_comments
;
The following automatic conversions were performed:
'_symmetry_cell_setting' value 'Triclinic' changed to 'triclinic'
according to '/home/saulius/struct/CIF-dictionaries/cif_core.dic'
dictionary named 'cif_core.dic' version 2.4.1 from 2010-06-29.

Automatic conversion script
Id: cif_fix_enum 1527 2010-12-29 10:47:43Z saulius 

The following automatic conversions were performed:

'_symmetry_cell_setting' value 'Triclinic' changed to 'triclinic'
according to /home/saulius/struct/CIF-dictionaries/cif_core.dic
dictionary named 'cif_core.dic' version 2.4.1 from 2010-06-29.

Automatic conversion script
Id: cif_fix_values 1715 2011-07-08 13:25:40Z adriana 
;
_cod_original_cell_volume 664.2(2)
_cod_database_code 2205212
_cod_database_fobs_code 2205212

loop_
_symmetry_equiv_pos_as_xyz
'x, y, z'
'-x, -y, -z'

loop_
_atom_site_label
_atom_site_fract_x
_atom_site_fract_y
_atom_site_fract_z
_atom_site_U_iso_or_equiv
_atom_site_adp_type
_atom_site_calc_flag
_atom_site_refinement_flags
_atom_site_occupancy
_atom_site_disorder_assembly
_atom_site_disorder_group
_atom_site_type_symbol
Cd1 0.62460(3) 0.71725(2) 0.80709(2) 0.02507(8) Uani d . 1 . . Cd
O1w 0.420(2) 0.8281(9) 0.9450(7) 0.033(2) Uani d P 0.59(3) A 1 O
O1w' 0.525(4) 0.8390(10) 0.9700(10) 0.039(3) Uani d P 0.41(3) A 2 O
O2w 0.4143(4) 0.4914(3) 0.7966(2) 0.0327(5) Uani d . 1 A . O
O1 0.9381(4) 0.6824(3) 0.9044(2) 0.0411(6) Uani d . 1 A . O
O2 0.6527(4) 0.3684(3) 0.9353(2) 0.0333(5) Uani d . 1 . . O
O3 0.7597(3) 0.5917(3) 0.6483(2) 0.0287(4) Uani d . 1 A . O
O4 0.6985(4) 0.6391(3) 0.4110(2) 0.0374(6) Uani d . 1 . . O
N1 0.7774(4) 0.9589(3) 0.7895(2) 0.0249(5) Uani d . 1 A . N
N2 0.3586(4) 0.8138(3) 0.7008(2) 0.0261(5) Uani d . 1 A . N
N3 0.1620(4) 0.7612(3) 0.6383(2) 0.0305(6) Uani d . 1 . . N
C1 0.9790(5) 1.0326(4) 0.8361(2) 0.0330(7) Uani d . 1 . . C
C2 1.0708(5) 1.1665(4) 0.8135(3) 0.0359(7) Uani d . 1 A . C
C3 0.9493(6) 1.2308(4) 0.7418(3) 0.0356(7) Uani d . 1 . . C
C4 0.7405(5) 1.1580(4) 0.6940(2) 0.0289(6) Uani d . 1 A . C
C5 0.6599(5) 1.0208(3) 0.7188(2) 0.0221(5) Uani d . 1 . . C
C6 0.4417(5) 0.9355(3) 0.6681(2) 0.0224(5) Uani d . 1 A . C
C7 0.2960(5) 0.9607(4) 0.5848(3) 0.0329(7) Uani d . 1 . . C
C8 0.1198(5) 0.8465(4) 0.5687(3) 0.0355(7) Uani d . 1 A . C
C9 0.9687(5) 0.5809(4) 0.9562(2) 0.0274(6) Uani d . 1 . . C
C10 0.8420(5) 0.4410(4) 0.9708(2) 0.0264(6) Uani d . 1 . . C
C11 0.6177(5) 0.5418(3) 0.5664(2) 0.0229(5) Uani d . 1 . . C
C12 0.5917(5) 0.5632(3) 0.4599(2) 0.0245(6) Uani d . 1 . . C
H1w1 0.2812 0.8127 0.9216 0.040 Uiso calc PR 0.59(3) A 1 H
H1w2 0.4473 0.7830 0.9945 0.040 Uiso calc PR 0.59(3) A 1 H
H1w3 0.4228 0.7789 0.9830 0.047 Uiso calc PR 0.41(3) A 2 H
H1w4 0.6382 0.8530 1.0169 0.047 Uiso calc PR 0.41(3) A 2 H
H2w1 0.3836 0.4372 0.7326 0.039 Uiso calc R 1 . . H
H2w2 0.4852 0.4363 0.8322 0.039 Uiso calc R 1 . . H
H3n 0.0754 0.6831 0.6426 0.037 Uiso calc R 1 A . H
H1 1.0601 0.9911 0.8858 0.040 Uiso calc R 1 A . H
H2 1.2125 1.2130 0.8461 0.043 Uiso calc R 1 . . H
H3 1.0073 1.3222 0.7259 0.043 Uiso calc R 1 A . H
H4 0.6551 1.2000 0.6459 0.035 Uiso calc R 1 . . H
H7 0.3145 1.0381 0.5484 0.040 Uiso calc R 1 A . H
H8 -0.0064 0.8313 0.5183 0.043 Uiso calc R 1 . . H

loop_
_atom_site_aniso_label
_atom_site_aniso_U_11
_atom_site_aniso_U_22
_atom_site_aniso_U_33
_atom_site_aniso_U_12
_atom_site_aniso_U_13
_atom_site_aniso_U_23
Cd1 0.02630(10) 0.02510(10) 0.02580(10) -0.00070(10) 0.00010(10) 0.01280(10)
O1w 0.038(5) 0.034(3) 0.032(3) 0.008(3) 0.008(3) 0.014(2)
O1w' 0.042(8) 0.042(4) 0.033(4) -0.011(4) 0.011(4) 0.011(3)
O2w 0.0330(10) 0.0330(10) 0.0330(10) -0.0060(10) -0.0020(10) 0.0150(10)
O1 0.04570(10) 0.0360(10) 0.0440(10) -0.0050(10) -0.0160(10) 0.0260(10)
O2 0.03240(10) 0.0380(10) 0.0300(10) -0.0040(10) -0.0030(10) 0.0160(10)
O3 0.02360(10) 0.0380(10) 0.0230(10) -0.0050(10) -0.0010(10) 0.0070(10)
O4 0.03530(10) 0.0470(10) 0.0290(10) -0.0190(10) -0.0020(10) 0.0170(10)
N1 0.02210(10) 0.0250(10) 0.0280(10) -0.0010(10) -0.0010(10) 0.0090(10)
N2 0.02070(10) 0.0290(10) 0.0300(10) -0.0020(10) -0.0020(10) 0.0110(10)
N3 0.02050(10) 0.0320(10) 0.0370(10) -0.0060(10) 0.0000(10) 0.0070(10)
C1 0.0269(2) 0.039(2) 0.031(2) 0.0000(10) -0.0050(10) 0.0080(10)
C2 0.0242(2) 0.038(2) 0.039(2) -0.0100(10) 0.0010(10) 0.0020(10)
C3 0.0341(2) 0.032(2) 0.039(2) -0.0100(10) 0.0090(10) 0.0070(10)
C4 0.0329(2) 0.0250(10) 0.032(2) 0.0010(10) 0.0050(10) 0.0120(10)
C5 0.02160(10) 0.0220(10) 0.0240(10) 0.0020(10) 0.0030(10) 0.0070(10)
C6 0.01940(10) 0.0230(10) 0.0260(10) 0.0010(10) 0.0030(10) 0.0080(10)
C7 0.0268(2) 0.039(2) 0.036(2) -0.0020(10) -0.0040(10) 0.0180(10)
C8 0.0242(2) 0.047(2) 0.033(2) 0.0010(10) -0.0060(10) 0.0110(10)
C9 0.034(2) 0.0240(10) 0.0230(10) 0.0030(10) -0.0030(10) 0.0090(10)
C10 0.034(2) 0.0250(10) 0.0210(10) 0.0020(10) 0.0000(10) 0.0090(10)
C11 0.02080(10) 0.0240(10) 0.0230(10) -0.0020(10) 0.0020(10) 0.0060(10)
C12 0.0230(10) 0.0250(10) 0.0240(10) -0.0030(10) 0.0010(10) 0.0060(10)

loop_
_atom_type_symbol
_atom_type_description
_atom_type_scat_dispersion_real
_atom_type_scat_dispersion_imag
_atom_type_scat_source
C C 0.0033 0.0016 'International Tables Vol C Tables 4.2.6.8 and 6.1.1.4'
H H 0.0000 0.0000 'International Tables Vol C Tables 4.2.6.8 and 6.1.1.4'
N N 0.0061 0.0033 'International Tables Vol C Tables 4.2.6.8 and 6.1.1.4'
O O 0.0106 0.0060 'International Tables Vol C Tables 4.2.6.8 and 6.1.1.4'
Cd Cd -0.8075 1.2024 'International Tables Vol C Tables 4.2.6.8 and 6.1.1.4'

loop_
_geom_angle_atom_site_label_1
_geom_angle_atom_site_label_2
_geom_angle_atom_site_label_3
_geom_angle_site_symmetry_1
_geom_angle_site_symmetry_3
_geom_angle
_geom_angle_publ_flag
O1 Cd1 O3 . . 91.40(10) yes
O1 Cd1 O1w . . 98.9(3) yes
O1 Cd1 O1w' . . 83.4(6) no
O1 Cd1 O2w . . 100.90(10) yes
O1 Cd1 N1 . . 92.10(10) yes
O1 Cd1 N2 . . 164.20(10) yes
O3 Cd1 O1w . . 168.8(4) yes
O3 Cd1 O1w' . . 174.8(6) no
O3 Cd1 O2w . . 90.50(10) yes
O3 Cd1 N1 . . 87.10(10) yes
O3 Cd1 N2 . . 86.10(10) yes
O1w Cd1 O2w . . 83.3(3) yes
O1w Cd1 N1 . . 96.8(2) yes
O1w Cd1 N2 . . 85.1(3) yes
O1w' Cd1 O2w . . 91.3(3) no
O1w' Cd1 N1 . . 92.3(2) no
O1w' Cd1 N2 . . 98.6(6) no
O2w Cd1 N1 . . 166.80(10) yes
O2w Cd1 N2 . . 94.70(10) yes
N1 Cd1 N2 . . 72.30(10) yes
C9 O1 Cd1 . . 128.6(2) no
C11 O3 Cd1 . . 117.1(2) no
C5 N1 C1 . . 118.2(3) no
C5 N1 Cd1 . . 115.9(2) no
C1 N1 Cd1 . . 125.6(2) no
C6 N2 N3 . . 105.3(2) no
C6 N2 Cd1 . . 113.1(2) no
N3 N2 Cd1 . . 138.6(2) no
C8 N3 N2 . . 111.7(3) no
N1 C1 C2 . . 122.8(3) no
C1 C2 C3 . . 118.9(3) no
C4 C3 C2 . . 119.1(3) no
C3 C4 C5 . . 118.9(3) no
N1 C5 C4 . . 122.0(3) no
N1 C5 C6 . . 116.7(2) no
C4 C5 C6 . . 121.3(3) no
N2 C6 C7 . . 110.6(3) no
N2 C6 C5 . . 120.0(2) no
C7 C6 C5 . . 129.4(3) no
C8 C7 C6 . . 104.8(3) no
N3 C8 C7 . . 107.6(3) no
O3 C11 C12 . . 135.6(3) no
O1 C9 C10 . 2_767 132.4(3) no
O1 C9 C10 . . 137.1(3) no
C10 C9 C10 2_767 . 90.5(2) no
O2 C10 C9 . 2_767 134.8(3) no
O2 C10 C9 . . 135.8(3) no
C9 C10 C9 2_767 . 89.5(2) no
O3 C11 C12 . 2_666 134.0(3) no
C12 C11 C12 . 2_666 90.4(2) no
O4 C12 C11 . . 136.0(3) no
O4 C12 C11 . 2_666 134.5(3) no
C11 C12 C11 . 2_666 89.6(2) no
Cd1 O1w H1w1 . . 109.5 no
Cd1 O1w H1w2 . . 109.5 no
Cd1 O1w' H1w3 . . 109.5 no
Cd1 O1w' H1w4 . . 109.5 no
H1w3 O1w' H1w4 . . 109.5 no
Cd1 O2w H2w1 . . 109.5 no
Cd1 O2w H2w2 . . 109.5 no
H2w1 O2w H2w2 . . 109.5 no
C8 N3 H3n . . 124.1 no
N2 N3 H3n . . 124.1 no
N1 C1 H1 . . 118.6 no
C2 C1 H1 . . 118.6 no
C1 C2 H2 . . 120.6 no
C3 C2 H2 . . 120.6 no
C4 C3 H3 . . 120.4 no
C2 C3 H3 . . 120.4 no
C3 C4 H4 . . 120.5 no
C5 C4 H4 . . 120.5 no
C8 C7 H7 . . 127.6 no
C6 C7 H7 . . 127.6 no
N3 C8 H8 . . 126.2 no
C7 C8 H8 . . 126.2 no

loop_
_geom_bond_atom_site_label_1
_geom_bond_atom_site_label_2
_geom_bond_site_symmetry_2
_geom_bond_distance
_geom_bond_publ_flag
Cd1 O1 . 2.240(2) yes
Cd1 O3 . 2.378(2) yes
Cd1 O1w . 2.371(6) yes
Cd1 O1w' . 2.314(8) no
Cd1 O2w . 2.233(2) yes
Cd1 N1 . 2.315(3) yes
Cd1 N2 . 2.339(3) yes
O1 C9 . 1.255(4) no
O2 C10 . 1.250(4) no
O3 C11 . 1.261(3) no
O4 C12 . 1.244(4) no
N1 C5 . 1.343(4) no
N1 C1 . 1.342(4) no
N2 C6 . 1.334(4) no
N2 N3 . 1.346(3) no
N3 C8 . 1.332(4) no
C1 C2 . 1.373(5) no
C2 C3 . 1.378(5) no
C3 C4 . 1.380(5) no
C4 C5 . 1.388(4) no
C5 C6 . 1.469(4) no
C6 C7 . 1.396(4) no
C7 C8 . 1.369(5) no
C9 C10 2_767 1.459(4) no
C9 C10 . 1.463(4) no
C10 C9 2_767 1.459(4) no
C11 C12 . 1.462(4) no
C11 C12 2_666 1.467(4) no
C12 C11 2_666 1.467(4) no
O1w H1w1 . 0.851 no
O1w H1w2 . 0.85 no
O1w' H1w3 . 0.85 no
O1w' H1w4 . 0.85 no
O2w H2w1 . 0.85 no
O2w H2w2 . 0.85 no
N3 H3n . 0.85 no
C1 H1 . 0.93 no
C2 H2 . 0.93 no
C3 H3 . 0.93 no
C4 H4 . 0.93 no
C7 H7 . 0.93 no
C8 H8 . 0.93 no

loop_
_geom_hbond_atom_site_label_D
_geom_hbond_atom_site_label_H
_geom_hbond_atom_site_label_A
_geom_hbond_site_symmetry_A
_geom_hbond_distance_DH
_geom_hbond_distance_HA
_geom_hbond_distance_DA
_geom_hbond_angle_DHA
_geom_hbond_publ_flag
O1w H1w1 O1 1_455 0.85 2.26 3.04(2) 152 yes
O1w H1w2 O2 2_667 0.85 1.90 2.661(6) 148 yes
O1w' H1w3 O2 2_667 0.85 1.94 2.692(9) 146 yes
O2w H2w2 O2 . 0.85 1.84 2.668(3) 165 yes
O2w H2w1 O4 2_666 0.85 1.84 2.679(3) 168 yes
N3 H3n O3 1_455 0.85 2.05 2.809(3) 149 yes

loop_
_geom_torsion_atom_site_label_1
_geom_torsion_atom_site_label_2
_geom_torsion_atom_site_label_3
_geom_torsion_atom_site_label_4
_geom_torsion_site_symmetry_1
_geom_torsion_site_symmetry_4
_geom_torsion
_geom_torsion_publ_flag
O2w Cd1 O1 C9 . . -12.9(3) no
O1w' Cd1 O1 C9 . . 77.1(4) no
N1 Cd1 O1 C9 . . 169.2(3) no
N2 Cd1 O1 C9 . . 175.7(3) no
O1w Cd1 O1 C9 . . 72.0(4) no
O3 Cd1 O1 C9 . . -103.6(3) no
O2w Cd1 O3 C11 . . 60.8(2) no
O1 Cd1 O3 C11 . . 161.7(2) no
N1 Cd1 O3 C11 . . -106.3(2) no
N2 Cd1 O3 C11 . . -33.9(2) no
O1w Cd1 O3 C11 . . 4.5(8) no
O2w Cd1 N1 C5 . . -1.6(5) no
O1 Cd1 N1 C5 . . 169.2(2) no
O1w' Cd1 N1 C5 . . -107.3(7) no
N2 Cd1 N1 C5 . . -9.0(2) no
O1w Cd1 N1 C5 . . -91.6(4) no
O3 Cd1 N1 C5 . . 77.8(2) no
O2w Cd1 N1 C1 . . -175.2(3) no
O1 Cd1 N1 C1 . . -4.5(3) no
O1w' Cd1 N1 C1 . . 79.0(7) no
N2 Cd1 N1 C1 . . 177.4(3) no
O1w Cd1 N1 C1 . . 94.8(4) no
O3 Cd1 N1 C1 . . -95.8(3) no
O2w Cd1 N2 C6 . . -166.0(2) no
O1 Cd1 N2 C6 . . 5.6(5) no
O1w' Cd1 N2 C6 . . 102.0(4) no
N1 Cd1 N2 C6 . . 12.3(2) no
O1w Cd1 N2 C6 . . 111.1(4) no
O3 Cd1 N2 C6 . . -75.8(2) no
O2w Cd1 N2 N3 . . -9.4(3) no
O1 Cd1 N2 N3 . . 162.2(3) no
O1w' Cd1 N2 N3 . . -101.4(4) no
N1 Cd1 N2 N3 . . 168.9(3) no
O1w Cd1 N2 N3 . . -92.3(4) no
O3 Cd1 N2 N3 . . 80.7(3) no
C6 N2 N3 C8 . . -0.5(4) no
Cd1 N2 N3 C8 . . -158.2(3) no
C5 N1 C1 C2 . . -0.9(5) no
Cd1 N1 C1 C2 . . 172.6(2) no
N1 C1 C2 C3 . . 1.6(5) no
C1 C2 C3 C4 . . -0.7(5) no
C2 C3 C4 C5 . . -0.6(5) no
C1 N1 C5 C4 . . -0.5(4) no
Cd1 N1 C5 C4 . . -174.6(2) no
C1 N1 C5 C6 . . 179.0(3) no
Cd1 N1 C5 C6 . . 4.9(3) no
C3 C4 C5 N1 . . 1.3(5) no
C3 C4 C5 C6 . . -178.2(3) no
N3 N2 C6 C7 . . 0.4(3) no
Cd1 N2 C6 C7 . . 164.6(2) no
N3 N2 C6 C5 . . -179.1(3) no
Cd1 N2 C6 C5 . . -14.9(3) no
N1 C5 C6 N2 . . 7.2(4) no
C4 C5 C6 N2 . . -173.3(3) no
N1 C5 C6 C7 . . -172.3(3) no
C4 C5 C6 C7 . . 7.2(5) no
N2 C6 C7 C8 . . -0.3(4) no
C5 C6 C7 C8 . . 179.2(3) no
N2 N3 C8 C7 . . 0.3(4) no
C6 C7 C8 N3 . . 0.0(4) no
Cd1 O3 C11 C12 . . 127.2(3) no
Cd1 O3 C11 C12 . 2_666 -52.8(4) no
O1 C9 C10 O2 . . 0.9(7) no
C10 C9 C10 O2 2_767 . -179.3(5) no
O1 C9 C10 C9 . 2_767 -179.9(5) no
C10 C9 C10 C9 2_767 2_767 0.0 no
Cd1 O1 C9 C10 . 2_767 -173.1(3) no
Cd1 O1 C9 C10 . . 6.7(6) no
O3 C11 C12 O4 . . -0.7(7) no
C12 C11 C12 O4 2_666 . 179.3(5) no
O3 C11 C12 C11 . 2_666 180.0(4) no
C12 C11 C12 C11 2_666 2_666 0.0 no
